data_4038713
loop_
_publ_author_name
'Sahoo, Rajata Kumar'
'Mahato, Mamata'
'Jana, Achintya'
'Nembenna, Sharanappa'

_publ_section_title
;
 Zinc Hydride Catalyzed Hydrofuntionalization of Ketones.
;
_journal_name_full 'The Journal of organic chemistry'
_journal_paper_doi 10.1021/acs.joc.0c01285
_journal_year 2020
_chemical_formula_sum 'C84 H108 I2 N10 Zn2'
_chemical_formula_weight 1642.34
_space_group_crystal_system triclinic
_space_group_IT_number 2
_space_group_name_Hall '-P 1'
_space_group_name_H-M_alt 'P -1'
_atom_sites_solution_hydrogens geom
_audit_creation_method SHELXL-2018/3
_cell_angle_alpha 107.173(2)
_cell_angle_beta 100.8440(10)
_cell_angle_gamma 90.3100(10)
_cell_formula_units_Z 2
_cell_length_a 13.5467(2)
_cell_length_b 15.2671(3)
_cell_length_c 19.7699(3)
_cell_measurement_reflns_used 13788
_cell_measurement_temperature 120(2)
_cell_measurement_theta_max 68.435
_cell_measurement_theta_min 3.247
_cell_volume 3828.64(12)
_computing_data_collection 'CrysAlisPro 1.171.39.46b (Rigaku OD, 2018)'
_computing_data_reduction 'CrysAlisPro 1.171.39.46b (Rigaku OD, 2018)'
_computing_structure_refinement 'SHELXL-2018/3 (Sheldrick, 2018)'
_computing_structure_solution 'SHELXT 2014/5 (Sheldrick, 2014)'
_diffrn_ambient_temperature 120(2)
_diffrn_measured_fraction_theta_full 0.988
_diffrn_measured_fraction_theta_max 0.977
_diffrn_measurement_device_type 'SuperNova, Dual, Cu at home/near, Pilatus 200K'
_diffrn_measurement_method '\w scans'
_diffrn_radiation_type CuK\a
_diffrn_radiation_wavelength 1.54184
_diffrn_reflns_av_R_equivalents 0.0981
_diffrn_reflns_av_unetI/netI 0.0806
_diffrn_reflns_Laue_measured_fraction_full 0.988
_diffrn_reflns_Laue_measured_fraction_max 0.977
_diffrn_reflns_limit_h_max 16
_diffrn_reflns_limit_h_min -16
_diffrn_reflns_limit_k_max 18
_diffrn_reflns_limit_k_min -15
_diffrn_reflns_limit_l_max 23
_diffrn_reflns_limit_l_min -23
_diffrn_reflns_number 52497
_diffrn_reflns_point_group_measured_fraction_full 0.988
_diffrn_reflns_point_group_measured_fraction_max 0.977
_diffrn_reflns_theta_full 67.684
_diffrn_reflns_theta_max 68.435
_diffrn_reflns_theta_min 3.247
_exptl_absorpt_coefficient_mu 7.487
_exptl_absorpt_correction_T_max 0.549
_exptl_absorpt_correction_T_min 0.468
_exptl_absorpt_correction_type multi-scan
_exptl_absorpt_process_details multi-scan
_exptl_crystal_colour colorless
_exptl_crystal_density_diffrn 1.425
_exptl_crystal_description block
_exptl_crystal_F_000 1696
_exptl_crystal_size_max 0.12
_exptl_crystal_size_mid 0.09
_exptl_crystal_size_min 0.08
_refine_diff_density_max 3.656
_refine_diff_density_min -2.764
_refine_diff_density_rms 0.276
_refine_ls_extinction_method none
_refine_ls_goodness_of_fit_ref 1.697
_refine_ls_hydrogen_treatment constr
_refine_ls_matrix_type full
_refine_ls_number_parameters 898
_refine_ls_number_reflns 13788
_refine_ls_number_restraints 625
_refine_ls_restrained_S_all 1.692
_refine_ls_R_factor_all 0.1511
_refine_ls_R_factor_gt 0.1297
_refine_ls_shift/su_max 0.001
_refine_ls_shift/su_mean 0.000
_refine_ls_structure_factor_coef Fsqd
_refine_ls_weighting_details 'w=1/[\s^2^(Fo^2^)+(0.1000P)^2^+30.0000P] where P=(Fo^2^+2Fc^2^)/3'
_refine_ls_weighting_scheme calc
_refine_ls_wR_factor_gt 0.3321
_refine_ls_wR_factor_ref 0.3376
_reflns_Friedel_coverage 0.000
_reflns_number_gt 11738
_reflns_number_total 13788
_reflns_threshold_expression 'I > 2\s(I)'
_cod_data_source_file jo0c01285_si_002.cif
_cod_data_source_block shelx
_cod_database_code 4038713
_shelx_shelxl_version_number 2018/3
_shelx_space_group_comment
;
The symmetry employed for this shelxl refinement is uniquely defined
by the following loop, which should always be used as a source of
symmetry information in preference to the above space-group names.
They are only intended as comments.
;

loop_
_space_group_symop_operation_xyz
'x, y, z'
'-x, -y, -z'

loop_
_atom_site_label
_atom_site_type_symbol
_atom_site_fract_x
_atom_site_fract_y
_atom_site_fract_z
_atom_site_U_iso_or_equiv
_atom_site_adp_type
_atom_site_occupancy
_atom_site_site_symmetry_order
_atom_site_calc_flag
_atom_site_refinement_flags_posn
_atom_site_refinement_flags_adp
_atom_site_refinement_flags_occupancy
_atom_site_disorder_assembly
_atom_site_disorder_group
C1 C 0.1048(8) 0.7555(7) 0.5542(5) 0.0215(12) Uani 1 1 d . U . . .
C2 C 0.0419(8) 0.8027(7) 0.5139(6) 0.0254(13) Uani 1 1 d . U . . .
C3 C 0.0821(9) 0.8395(7) 0.4671(6) 0.0275(14) Uani 1 1 d . U . . .
H3 H 0.041570 0.871459 0.440410 0.033 Uiso 1 1 calc R U . . .
C4 C 0.1813(9) 0.8289(7) 0.4602(6) 0.0285(14) Uani 1 1 d . U . . .
H4 H 0.207026 0.852655 0.428360 0.034 Uiso 1 1 calc R U . . .
C5 C 0.2422(9) 0.7829(7) 0.5008(6) 0.0282(14) Uani 1 1 d . U . . .
H5 H 0.309071 0.776921 0.496190 0.034 Uiso 1 1 calc R U . . .
C6 C 0.2062(8) 0.7447(7) 0.5486(6) 0.0264(13) Uani 1 1 d . U . . .
C7 C 0.2709(9) 0.6917(8) 0.5903(7) 0.0309(16) Uani 1 1 d . U . . .
H7A H 0.257617 0.709091 0.638922 0.037 Uiso 1 1 calc R U . . .
H7B H 0.250186 0.626969 0.568338 0.037 Uiso 1 1 calc R U . . .
C8 C 0.3814(9) 0.7031(9) 0.5956(7) 0.039(2) Uani 1 1 d . U . . .
H8A H 0.395713 0.690928 0.548054 0.058 Uiso 1 1 calc R U . . .
H8B H 0.414756 0.660972 0.618500 0.058 Uiso 1 1 calc R U . . .
H8C H 0.405129 0.764929 0.623687 0.058 Uiso 1 1 calc R U . . .
C9 C -0.0661(9) 0.8136(8) 0.5222(6) 0.0278(16) Uani 1 1 d . U . . .
H9A H -0.067366 0.831399 0.573375 0.033 Uiso 1 1 calc R U . . .
H9B H -0.102650 0.754153 0.500102 0.033 Uiso 1 1 calc R U . . .
C10 C -0.1227(10) 0.8832(8) 0.4901(7) 0.036(2) Uani 1 1 d . U . . .
H10A H -0.083390 0.940713 0.506679 0.054 Uiso 1 1 calc R U . . .
H10B H -0.186251 0.891827 0.505063 0.054 Uiso 1 1 calc R U . . .
H10C H -0.133822 0.860554 0.438323 0.054 Uiso 1 1 calc R U . . .
C11 C 0.0707(7) 0.7608(6) 0.6691(5) 0.0175(11) Uani 1 1 d . U . . .
C12 C -0.0410(7) 0.6724(6) 0.7066(5) 0.0157(11) Uani 1 1 d . U . . .
C13 C -0.1857(7) 0.5747(6) 0.6310(5) 0.0163(11) Uani 1 1 d . U . . .
C14 C -0.2663(7) 0.6282(7) 0.6173(5) 0.0191(12) Uani 1 1 d . U . . .
C15 C -0.3643(7) 0.5854(7) 0.5954(5) 0.0210(13) Uani 1 1 d . U . . .
H15 H -0.418552 0.618820 0.583641 0.025 Uiso 1 1 calc R U . . .
C16 C -0.3806(7) 0.4951(7) 0.5911(5) 0.0216(14) Uani 1 1 d . U . . .
H16 H -0.445896 0.468140 0.577484 0.026 Uiso 1 1 calc R U . . .
C17 C -0.3011(7) 0.4443(7) 0.6068(5) 0.0206(13) Uani 1 1 d . U . . .
H17 H -0.313477 0.383045 0.603410 0.025 Uiso 1 1 calc R U . . .
C18 C -0.2010(7) 0.4828(7) 0.6281(5) 0.0179(12) Uani 1 1 d . U . . .
C19 C -0.2461(8) 0.7281(7) 0.6239(6) 0.0221(15) Uani 1 1 d . U . . .
H19A H -0.188240 0.732931 0.602487 0.027 Uiso 1 1 calc R U . . .
H19B H -0.227650 0.762055 0.674819 0.027 Uiso 1 1 calc R U . . .
C20 C -0.3318(8) 0.7748(8) 0.5894(6) 0.029(2) Uani 1 1 d . U . . .
H20A H -0.350722 0.742548 0.538779 0.043 Uiso 1 1 calc R U . . .
H20B H -0.310129 0.837181 0.595829 0.043 Uiso 1 1 calc R U . . .
H20C H -0.388562 0.774038 0.611951 0.043 Uiso 1 1 calc R U . . .
C21 C -0.1162(7) 0.4258(7) 0.6448(5) 0.0185(14) Uani 1 1 d . U . . .
H21A H -0.055280 0.465488 0.666455 0.022 Uiso 1 1 calc R U . . .
H21B H -0.105509 0.382795 0.600094 0.022 Uiso 1 1 calc R U . . .
C22 C -0.1349(8) 0.3713(7) 0.6967(6) 0.0234(19) Uani 1 1 d . U . . .
H22A H -0.148510 0.413115 0.740353 0.035 Uiso 1 1 calc R U . . .
H22B H -0.076130 0.339443 0.708054 0.035 Uiso 1 1 calc R U . . .
H22C H -0.191452 0.327727 0.673872 0.035 Uiso 1 1 calc R U . . .
C23 C 0.1367(10) 0.9069(8) 0.7660(7) 0.0380(14) Uani 1 1 d . U . . .
C24 C 0.0784(12) 0.9833(10) 0.7777(8) 0.0497(16) Uani 1 1 d . U . . .
C25 C 0.0947(12) 1.0455(10) 0.8474(8) 0.0520(19) Uani 1 1 d . U . . .
H25 H 0.054738 1.095350 0.856647 0.062 Uiso 1 1 calc R U . . .
C26 C 0.1650(12) 1.0358(10) 0.9006(8) 0.0514(19) Uani 1 1 d . U . . .
H26 H 0.179881 1.082496 0.944316 0.062 Uiso 1 1 calc R U . . .
C27 C 0.2134(12) 0.9614(10) 0.8920(8) 0.0525(19) Uani 1 1 d . U . . .
H27 H 0.256643 0.952361 0.931515 0.063 Uiso 1 1 calc R U . . .
C28 C 0.2020(12) 0.8929(10) 0.8232(8) 0.0489(16) Uani 1 1 d . U . . .
C29 C 0.2553(12) 0.8045(10) 0.8218(9) 0.055(2) Uani 1 1 d . U . . .
H29A H 0.239756 0.782083 0.859896 0.065 Uiso 1 1 calc R U . . .
H29B H 0.229459 0.758208 0.776039 0.065 Uiso 1 1 calc R U . . .
C30 C 0.3618(13) 0.8168(12) 0.8309(10) 0.066(3) Uani 1 1 d . U . . .
H30A H 0.378060 0.830339 0.789700 0.098 Uiso 1 1 calc R U . . .
H30B H 0.391962 0.761584 0.835526 0.098 Uiso 1 1 calc R U . . .
H30C H 0.387101 0.866794 0.873667 0.098 Uiso 1 1 calc R U . . .
C31 C -0.0329(12) 0.9784(10) 0.7287(8) 0.057(2) Uani 1 1 d D U . . .
H31A H -0.059819 0.916618 0.700738 0.068 Uiso 1 1 calc R U . . .
H31B H -0.081454 1.012318 0.754867 0.068 Uiso 1 1 calc R U . . .
C32 C -0.0233(8) 0.7113(7) 0.8391(5) 0.0215(12) Uani 1 1 d . U . . .
C33 C -0.0452(8) 0.8005(7) 0.8740(5) 0.0242(13) Uani 1 1 d . U . . .
C34 C 0.0048(8) 0.8417(8) 0.9463(6) 0.0270(14) Uani 1 1 d . U . . .
H34 H -0.008331 0.901006 0.971044 0.032 Uiso 1 1 calc R U . . .
C35 C 0.0737(9) 0.7934(8) 0.9803(6) 0.0288(15) Uani 1 1 d . U . . .
H35 H 0.106911 0.821375 1.027629 0.035 Uiso 1 1 calc R U . . .
C36 C 0.0936(9) 0.7065(8) 0.9460(6) 0.0279(14) Uani 1 1 d . U . . .
H36 H 0.138640 0.675201 0.970562 0.033 Uiso 1 1 calc R U . . .
C37 C 0.0468(8) 0.6630(8) 0.8737(6) 0.0261(13) Uani 1 1 d . U . . .
C38 C 0.0726(9) 0.5667(8) 0.8353(6) 0.0316(17) Uani 1 1 d . U . . .
H38A H 0.096832 0.535586 0.870906 0.038 Uiso 1 1 calc R U . . .
H38B H 0.012024 0.532530 0.804128 0.038 Uiso 1 1 calc R U . . .
C39 C 0.1503(10) 0.5665(9) 0.7913(7) 0.041(2) Uani 1 1 d . U . . .
H39A H 0.130154 0.602970 0.759581 0.061 Uiso 1 1 calc R U . . .
H39B H 0.157432 0.504590 0.763228 0.061 Uiso 1 1 calc R U . . .
H39C H 0.213499 0.591739 0.822653 0.061 Uiso 1 1 calc R U . . .
C40 C -0.1193(9) 0.8529(8) 0.8360(6) 0.0276(16) Uani 1 1 d . U . . .
H40A H -0.094684 0.857978 0.794183 0.033 Uiso 1 1 calc R U . . .
H40B H -0.182712 0.816114 0.818114 0.033 Uiso 1 1 calc R U . . .
C41 C -0.1407(10) 0.9471(8) 0.8782(6) 0.034(2) Uani 1 1 d . U . . .
H41A H -0.160156 0.944654 0.921939 0.051 Uiso 1 1 calc R U . . .
H41B H -0.194300 0.969543 0.849947 0.051 Uiso 1 1 calc R U . . .
H41C H -0.081277 0.987474 0.890008 0.051 Uiso 1 1 calc R U . . .
C42 C 0.5640(7) 0.3120(7) 0.8032(5) 0.0189(11) Uani 1 1 d . U . . .
C43 C 0.4441(7) 0.2324(7) 0.8419(5) 0.0193(11) Uani 1 1 d . U . . .
C44 C 0.3027(7) 0.2912(7) 0.8939(5) 0.0210(12) Uani 1 1 d . U . . .
C45 C 0.2205(8) 0.2933(7) 0.8392(6) 0.0236(13) Uani 1 1 d . U . . .
C46 C 0.1239(8) 0.2933(7) 0.8542(6) 0.0264(14) Uani 1 1 d . U . . .
H46 H 0.068593 0.295252 0.818862 0.032 Uiso 1 1 calc R U . . .
C47 C 0.1094(8) 0.2903(8) 0.9205(6) 0.0269(14) Uani 1 1 d . U . . .
H47 H 0.044528 0.291525 0.929775 0.032 Uiso 1 1 calc R U . . .
C48 C 0.1893(8) 0.2857(7) 0.9731(6) 0.0251(14) Uani 1 1 d . U . . .
H48 H 0.177734 0.282432 1.017210 0.030 Uiso 1 1 calc R U . . .
C49 C 0.2888(8) 0.2858(7) 0.9612(6) 0.0231(12) Uani 1 1 d . U . . .
C50 C 0.3758(8) 0.2820(7) 1.0202(6) 0.0247(15) Uani 1 1 d . U . . .
H50A H 0.385366 0.340672 1.057800 0.030 Uiso 1 1 calc R U . . .
H50B H 0.436613 0.272692 1.000440 0.030 Uiso 1 1 calc R U . . .
C51 C 0.3609(9) 0.2055(8) 1.0540(6) 0.032(2) Uani 1 1 d . U . . .
H51A H 0.300677 0.214039 1.073586 0.049 Uiso 1 1 calc R U . . .
H51B H 0.417664 0.207837 1.091907 0.049 Uiso 1 1 calc R U . . .
H51C H 0.354926 0.146880 1.017678 0.049 Uiso 1 1 calc R U . . .
C52 C 0.2399(8) 0.2970(8) 0.7684(6) 0.0251(15) Uani 1 1 d . U . . .
H52A H 0.277968 0.244963 0.749297 0.030 Uiso 1 1 calc R U . . .
H52B H 0.281892 0.352285 0.776745 0.030 Uiso 1 1 calc R U . . .
C53 C 0.1460(8) 0.2962(8) 0.7107(6) 0.030(2) Uani 1 1 d . U . . .
H53A H 0.108668 0.237871 0.696493 0.046 Uiso 1 1 calc R U . . .
H53B H 0.166279 0.306133 0.669467 0.046 Uiso 1 1 calc R U . . .
H53C H 0.104378 0.344144 0.730272 0.046 Uiso 1 1 calc R U . . .
C54 C 0.6105(7) 0.4720(7) 0.8302(5) 0.0192(11) Uani 1 1 d . U . . .
C55 C 0.5518(8) 0.5187(7) 0.7872(5) 0.0222(12) Uani 1 1 d . U . . .
C56 C 0.5969(8) 0.5915(7) 0.7726(6) 0.0229(14) Uani 1 1 d . U . . .
H56 H 0.559371 0.622898 0.743918 0.027 Uiso 1 1 calc R U . . .
C57 C 0.6994(8) 0.6170(7) 0.8014(5) 0.0224(14) Uani 1 1 d . U . . .
H57 H 0.729509 0.666169 0.792339 0.027 Uiso 1 1 calc R U . . .
C58 C 0.7552(8) 0.5703(7) 0.8425(5) 0.0213(13) Uani 1 1 d . U . . .
H58 H 0.823297 0.587879 0.860259 0.026 Uiso 1 1 calc R U . . .
C59 C 0.7138(7) 0.4968(7) 0.8591(5) 0.0203(12) Uani 1 1 d . U . . .
C60 C 0.7728(8) 0.4476(7) 0.9069(6) 0.0240(15) Uani 1 1 d . U . . .
H60A H 0.757125 0.382155 0.884487 0.029 Uiso 1 1 calc R U . . .
H60B H 0.749474 0.464350 0.952248 0.029 Uiso 1 1 calc R U . . .
C61 C 0.8868(8) 0.4651(8) 0.9238(7) 0.032(2) Uani 1 1 d . U . . .
H61A H 0.912050 0.444962 0.879819 0.048 Uiso 1 1 calc R U . . .
H61B H 0.916346 0.431851 0.956011 0.048 Uiso 1 1 calc R U . . .
H61C H 0.904044 0.529658 0.946162 0.048 Uiso 1 1 calc R U . . .
C62 C 0.4413(8) 0.4880(8) 0.7566(6) 0.0268(16) Uani 1 1 d . U . . .
H62A H 0.436863 0.423197 0.729754 0.032 Uiso 1 1 calc R U . . .
H62B H 0.407316 0.494351 0.796619 0.032 Uiso 1 1 calc R U . . .
C63 C 0.3861(10) 0.5377(9) 0.7086(8) 0.042(2) Uani 1 1 d . U . . .
H63A H 0.389092 0.602044 0.734415 0.062 Uiso 1 1 calc R U . . .
H63B H 0.317011 0.514166 0.693277 0.062 Uiso 1 1 calc R U . . .
H63C H 0.416302 0.529204 0.667126 0.062 Uiso 1 1 calc R U . . .
C64 C 0.4629(8) 0.0644(7) 0.8056(6) 0.0266(12) Uani 1 1 d . U . . .
C65 C 0.4530(9) 0.0206(8) 0.7320(6) 0.0295(13) Uani 1 1 d . U . . .
C66 C 0.5070(9) -0.0549(8) 0.7087(7) 0.0332(15) Uani 1 1 d . U . . .
H66 H 0.501306 -0.083400 0.659460 0.040 Uiso 1 1 calc R U . . .
C67 C 0.5685(9) -0.0884(9) 0.7568(7) 0.0355(15) Uani 1 1 d . U . . .
H67 H 0.603736 -0.139993 0.740321 0.043 Uiso 1 1 calc R U . . .
C68 C 0.5787(9) -0.0462(8) 0.8296(7) 0.0350(15) Uani 1 1 d . U . . .
H68 H 0.620096 -0.070052 0.862094 0.042 Uiso 1 1 calc R U . . .
C69 C 0.5280(9) 0.0316(8) 0.8555(7) 0.0326(14) Uani 1 1 d . U . . .
C70 C 0.5459(10) 0.0803(9) 0.9363(7) 0.0378(18) Uani 1 1 d . U . . .
H70A H 0.484542 0.107408 0.948411 0.045 Uiso 1 1 calc R U . . .
H70B H 0.562104 0.035653 0.962149 0.045 Uiso 1 1 calc R U . . .
C71 C 0.6300(11) 0.1544(11) 0.9604(8) 0.050(3) Uani 1 1 d . U . . .
H71A H 0.629667 0.191315 1.008962 0.075 Uiso 1 1 calc R U . . .
H71B H 0.620737 0.192306 0.928975 0.075 Uiso 1 1 calc R U . . .
H71C H 0.693353 0.126691 0.958711 0.075 Uiso 1 1 calc R U . . .
C72 C 0.3831(9) 0.0543(8) 0.6759(7) 0.0307(16) Uani 1 1 d . U . . .
H72A H 0.384393 0.120866 0.692553 0.037 Uiso 1 1 calc R U . . .
H72B H 0.407259 0.036478 0.630864 0.037 Uiso 1 1 calc R U . . .
C73 C 0.2764(9) 0.0153(9) 0.6626(7) 0.037(2) Uani 1 1 d . U . . .
H73A H 0.274015 -0.050306 0.642556 0.056 Uiso 1 1 calc R U . . .
H73B H 0.233892 0.040598 0.629388 0.056 Uiso 1 1 calc R U . . .
H73C H 0.253163 0.030706 0.707425 0.056 Uiso 1 1 calc R U . . .
C74 C 0.6163(8) 0.2125(8) 0.6931(6) 0.0269(12) Uani 1 1 d . U . . .
C75 C 0.5635(9) 0.2048(8) 0.6230(6) 0.0322(14) Uani 1 1 d . U . . .
C76 C 0.5670(9) 0.1220(9) 0.5680(7) 0.0370(16) Uani 1 1 d . U . . .
H76 H 0.532867 0.115259 0.521155 0.044 Uiso 1 1 calc R U . . .
C77 C 0.6179(9) 0.0539(9) 0.5821(7) 0.0385(16) Uani 1 1 d . U . . .
H77 H 0.618241 -0.000230 0.544941 0.046 Uiso 1 1 calc R U . . .
C78 C 0.6717(9) 0.0611(9) 0.6520(7) 0.0355(15) Uani 1 1 d . U . . .
H78 H 0.706608 0.011827 0.660502 0.043 Uiso 1 1 calc R U . . .
C79 C 0.6730(9) 0.1408(8) 0.7081(6) 0.0299(13) Uani 1 1 d . U . . .
C80 C 0.7337(8) 0.1508(8) 0.7819(6) 0.0293(16) Uani 1 1 d . U . . .
H80A H 0.743961 0.090314 0.787535 0.035 Uiso 1 1 calc R U . . .
H80B H 0.696392 0.183735 0.817908 0.035 Uiso 1 1 calc R U . . .
C81 C 0.8362(9) 0.2023(8) 0.7950(7) 0.032(2) Uani 1 1 d . U . . .
H81A H 0.870340 0.173782 0.756553 0.048 Uiso 1 1 calc R U . . .
H81B H 0.875986 0.200301 0.840140 0.048 Uiso 1 1 calc R U . . .
H81C H 0.826521 0.265077 0.796679 0.048 Uiso 1 1 calc R U . . .
C82 C 0.4986(9) 0.2778(9) 0.6057(6) 0.0338(17) Uani 1 1 d . U . . .
H82A H 0.499359 0.277677 0.556754 0.041 Uiso 1 1 calc R U . . .
H82B H 0.526364 0.337383 0.638092 0.041 Uiso 1 1 calc R U . . .
C83 C 0.3898(9) 0.2630(9) 0.6131(7) 0.037(2) Uani 1 1 d . U . . .
H83A H 0.357065 0.211602 0.573839 0.056 Uiso 1 1 calc R U . . .
H83B H 0.354563 0.317143 0.611877 0.056 Uiso 1 1 calc R U . . .
H83C H 0.389370 0.251143 0.658058 0.056 Uiso 1 1 calc R U . . .
C84 C 0.0126(14) 1.0280(11) 0.6880(9) 0.068(3) Uani 1 1 d D U . . .
H84A H -0.038349 1.037661 0.650412 0.101 Uiso 1 1 calc R U . . .
H84B H 0.042390 1.086327 0.719872 0.101 Uiso 1 1 calc R U . . .
H84C H 0.063567 0.992655 0.666889 0.101 Uiso 1 1 calc R U . . .
N1 N 0.0629(6) 0.7143(5) 0.5999(4) 0.0173(10) Uani 1 1 d . U . . .
N3 N 0.0348(6) 0.7361(5) 0.7204(4) 0.0159(11) Uani 1 1 d . U . . .
N4 N -0.0858(6) 0.6155(5) 0.6417(4) 0.0145(10) Uani 1 1 d . U . . .
N5 N -0.0746(6) 0.6673(5) 0.7660(4) 0.0180(12) Uani 1 1 d . U . . .
H5A H -0.130140 0.635590 0.759449 0.022 Uiso 1 1 calc R U . . .
N2 N 0.1256(7) 0.8440(6) 0.6946(5) 0.0246(13) Uani 1 1 d . U . . .
H2 H 0.156077 0.859707 0.665132 0.030 Uiso 1 1 calc R U . . .
N6 N 0.5623(6) 0.3981(6) 0.8460(4) 0.0180(10) Uani 1 1 d . U . . .
N7 N 0.5221(6) 0.2344(6) 0.8087(4) 0.0191(12) Uani 1 1 d . U . . .
N8 N 0.4018(6) 0.3035(6) 0.8808(4) 0.0189(10) Uani 1 1 d . U . . .
N9 N 0.4077(6) 0.1435(6) 0.8319(5) 0.0225(12) Uani 1 1 d . U . . .
H9 H 0.349935 0.135262 0.841929 0.027 Uiso 1 1 calc R U . . .
N10 N 0.6174(6) 0.2976(6) 0.7493(4) 0.0207(12) Uani 1 1 d . U . . .
H10 H 0.654621 0.343197 0.748882 0.025 Uiso 1 1 calc R U . . .
Zn1 Zn -0.01161(9) 0.59426(8) 0.56390(6) 0.0151(3) Uani 1 1 d . U . . .
Zn2 Zn 0.48428(10) 0.41861(9) 0.92225(7) 0.0196(3) Uani 1 1 d . U . . .
I1 I -0.12060(7) 0.54336(6) 0.43517(5) 0.0473(3) Uani 1 1 d . . . . .
I2 I 0.38385(8) 0.56637(7) 0.95203(5) 0.0570(3) Uani 1 1 d . . . . .

loop_
_atom_site_aniso_label
_atom_site_aniso_U_11
_atom_site_aniso_U_22
_atom_site_aniso_U_33
_atom_site_aniso_U_23
_atom_site_aniso_U_13
_atom_site_aniso_U_12
C1 0.028(2) 0.017(2) 0.022(2) 0.0073(19) 0.009(2) -0.005(2)
C2 0.033(3) 0.021(2) 0.024(2) 0.009(2) 0.005(2) -0.005(2)
C3 0.037(3) 0.023(3) 0.024(3) 0.010(2) 0.006(2) -0.008(2)
C4 0.037(3) 0.024(3) 0.027(3) 0.009(2) 0.009(3) -0.009(3)
C5 0.034(3) 0.023(3) 0.028(3) 0.007(2) 0.012(2) -0.007(2)
C6 0.031(3) 0.022(2) 0.028(2) 0.008(2) 0.011(2) -0.005(2)
C7 0.032(3) 0.028(3) 0.035(3) 0.009(3) 0.013(3) -0.002(3)
C8 0.032(5) 0.042(5) 0.041(5) 0.008(4) 0.013(4) -0.001(4)
C9 0.034(3) 0.023(3) 0.027(3) 0.011(3) 0.002(3) -0.004(3)
C10 0.043(5) 0.029(5) 0.032(5) 0.012(4) -0.002(4) 0.002(4)
C11 0.023(2) 0.013(2) 0.018(2) 0.0048(18) 0.0057(19) -0.0038(19)
C12 0.019(2) 0.014(2) 0.014(2) 0.0030(18) 0.0043(18) -0.0036(19)
C13 0.015(2) 0.017(2) 0.016(2) 0.0025(18) 0.0052(18) -0.0031(19)
C14 0.017(2) 0.020(2) 0.019(2) 0.004(2) 0.004(2) -0.002(2)
C15 0.017(3) 0.023(3) 0.020(3) 0.002(2) 0.004(2) -0.002(2)
C16 0.017(3) 0.023(3) 0.021(3) 0.001(2) 0.005(2) -0.005(2)
C17 0.018(3) 0.021(3) 0.021(3) 0.001(2) 0.005(2) -0.006(2)
C18 0.016(2) 0.018(2) 0.018(2) 0.003(2) 0.006(2) -0.004(2)
C19 0.020(3) 0.020(3) 0.024(3) 0.005(3) 0.004(3) 0.000(3)
C20 0.029(4) 0.024(4) 0.032(4) 0.008(4) -0.001(4) 0.004(4)
C21 0.018(3) 0.017(3) 0.021(3) 0.004(3) 0.007(2) -0.003(3)
C22 0.024(4) 0.021(4) 0.025(4) 0.005(4) 0.007(3) -0.003(3)
C23 0.043(3) 0.027(2) 0.034(3) -0.003(2) 0.004(2) -0.007(2)
C24 0.053(3) 0.035(3) 0.045(3) -0.008(3) 0.003(3) -0.003(3)
C25 0.054(3) 0.037(3) 0.045(3) -0.010(3) 0.000(3) -0.004(3)
C26 0.056(4) 0.037(3) 0.043(3) -0.008(3) -0.001(3) -0.007(3)
C27 0.058(3) 0.038(3) 0.043(3) -0.006(3) -0.004(3) -0.005(3)
C28 0.054(3) 0.035(3) 0.042(3) -0.005(3) -0.003(3) -0.005(3)
C29 0.057(4) 0.041(4) 0.047(4) -0.006(3) -0.002(3) -0.006(3)
C30 0.059(6) 0.052(6) 0.061(6) -0.016(5) 0.005(5) -0.011(5)
C31 0.060(4) 0.042(4) 0.053(4) -0.009(3) 0.010(3) -0.004(3)
C32 0.027(2) 0.022(2) 0.015(2) 0.0038(19) 0.006(2) -0.007(2)
C33 0.031(2) 0.025(2) 0.016(2) 0.003(2) 0.006(2) -0.007(2)
C34 0.033(3) 0.028(3) 0.017(3) 0.001(2) 0.005(2) -0.009(3)
C35 0.035(3) 0.031(3) 0.018(3) 0.004(2) 0.005(2) -0.010(3)
C36 0.034(3) 0.030(3) 0.018(3) 0.006(2) 0.004(2) -0.008(3)
C37 0.032(3) 0.026(2) 0.018(2) 0.004(2) 0.005(2) -0.006(2)
C38 0.038(3) 0.029(3) 0.024(3) 0.002(3) 0.003(3) -0.002(3)
C39 0.048(5) 0.033(5) 0.035(5) 0.003(4) 0.003(4) 0.004(4)
C40 0.033(3) 0.026(3) 0.018(3) 0.000(3) 0.003(3) -0.005(3)
C41 0.039(5) 0.032(5) 0.024(4) -0.001(4) 0.005(4) -0.002(4)
C42 0.020(2) 0.020(2) 0.018(2) 0.0061(18) 0.0042(19) -0.0079(19)
C43 0.020(2) 0.020(2) 0.021(2) 0.0090(19) 0.0062(19) -0.0055(19)
C44 0.020(2) 0.023(2) 0.022(2) 0.0065(19) 0.0070(19) -0.0049(19)
C45 0.020(2) 0.025(2) 0.025(2) 0.008(2) 0.005(2) -0.003(2)
C46 0.022(3) 0.027(3) 0.028(3) 0.004(2) 0.006(2) -0.004(2)
C47 0.022(3) 0.027(3) 0.028(3) 0.001(2) 0.008(2) -0.005(2)
C48 0.023(3) 0.026(3) 0.025(3) 0.003(2) 0.009(2) -0.006(2)
C49 0.023(2) 0.024(2) 0.022(2) 0.005(2) 0.007(2) -0.006(2)
C50 0.026(3) 0.027(3) 0.022(3) 0.006(3) 0.008(3) -0.007(3)
C51 0.038(5) 0.033(5) 0.027(4) 0.009(4) 0.008(4) -0.005(4)
C52 0.022(3) 0.029(3) 0.026(3) 0.011(3) 0.003(3) -0.002(3)
C53 0.026(4) 0.037(5) 0.027(4) 0.014(4) -0.004(4) -0.001(4)
C54 0.021(2) 0.021(2) 0.017(2) 0.0068(19) 0.0058(19) -0.0072(19)
C55 0.024(2) 0.024(2) 0.020(2) 0.007(2) 0.005(2) -0.005(2)
C56 0.025(3) 0.024(3) 0.020(3) 0.006(2) 0.006(2) -0.004(2)
C57 0.024(3) 0.023(3) 0.020(3) 0.004(2) 0.009(2) -0.005(2)
C58 0.022(3) 0.022(3) 0.019(3) 0.003(2) 0.008(2) -0.007(2)
C59 0.021(2) 0.022(2) 0.018(2) 0.006(2) 0.006(2) -0.008(2)
C60 0.022(3) 0.026(3) 0.023(3) 0.006(3) 0.003(3) -0.009(3)
C61 0.026(4) 0.031(5) 0.033(4) 0.007(4) -0.003(4) -0.007(4)
C62 0.025(3) 0.028(3) 0.027(3) 0.009(3) 0.002(3) -0.006(3)
C63 0.032(5) 0.041(5) 0.047(5) 0.013(4) -0.002(4) -0.006(4)
C64 0.028(2) 0.025(2) 0.033(2) 0.014(2) 0.012(2) -0.004(2)
C65 0.032(3) 0.027(3) 0.035(3) 0.015(2) 0.011(2) -0.004(2)
C66 0.036(3) 0.029(3) 0.039(3) 0.013(3) 0.014(3) -0.003(3)
C67 0.037(3) 0.032(3) 0.043(3) 0.015(3) 0.014(3) -0.001(3)
C68 0.035(3) 0.032(3) 0.042(3) 0.015(3) 0.012(3) 0.000(3)
C69 0.032(3) 0.032(3) 0.038(3) 0.015(2) 0.011(2) -0.002(2)
C70 0.037(3) 0.039(3) 0.040(3) 0.015(3) 0.008(3) 0.000(3)
C71 0.046(5) 0.053(5) 0.046(5) 0.014(5) 0.002(5) -0.003(5)
C72 0.033(3) 0.028(3) 0.035(3) 0.014(3) 0.009(3) -0.004(3)
C73 0.037(5) 0.034(5) 0.043(5) 0.015(4) 0.005(4) -0.004(4)
C74 0.027(2) 0.028(2) 0.024(2) 0.003(2) 0.011(2) -0.015(2)
C75 0.031(3) 0.037(3) 0.025(2) 0.001(2) 0.011(2) -0.019(2)
C76 0.035(3) 0.040(3) 0.029(3) -0.003(3) 0.013(3) -0.021(3)
C77 0.037(3) 0.038(3) 0.034(3) -0.004(3) 0.016(3) -0.021(3)
C78 0.035(3) 0.033(3) 0.035(3) -0.001(3) 0.016(3) -0.018(3)
C79 0.031(3) 0.029(3) 0.030(3) 0.004(2) 0.014(2) -0.013(2)
C80 0.031(3) 0.027(3) 0.031(3) 0.008(3) 0.013(3) -0.009(3)
C81 0.030(5) 0.031(5) 0.036(5) 0.013(4) 0.007(4) -0.001(4)
C82 0.032(3) 0.041(3) 0.024(3) 0.004(3) 0.007(3) -0.020(3)
C83 0.032(5) 0.046(5) 0.030(4) 0.007(4) 0.004(4) -0.018(4)
C84 0.064(6) 0.053(6) 0.065(6) -0.018(5) 0.020(5) -0.012(5)
N1 0.0227(19) 0.0146(18) 0.0162(18) 0.0049(17) 0.0074(17) -0.0039(17)
N3 0.020(2) 0.012(2) 0.015(2) 0.0042(19) 0.004(2) -0.003(2)
N4 0.0158(18) 0.0138(18) 0.0133(18) 0.0018(16) 0.0055(16) -0.0042(17)
N5 0.023(2) 0.017(2) 0.013(2) 0.003(2) 0.006(2) -0.007(2)
N2 0.031(2) 0.018(2) 0.023(2) 0.002(2) 0.006(2) -0.007(2)
N6 0.0200(18) 0.0193(19) 0.0156(18) 0.0059(17) 0.0050(17) -0.0086(17)
N7 0.020(2) 0.019(2) 0.019(2) 0.007(2) 0.005(2) -0.006(2)
N8 0.0193(19) 0.0209(19) 0.0179(18) 0.0066(17) 0.0066(17) -0.0059(17)
N9 0.022(2) 0.022(2) 0.027(2) 0.011(2) 0.010(2) -0.005(2)
N10 0.022(2) 0.022(2) 0.019(2) 0.004(2) 0.007(2) -0.011(2)
Zn1 0.0177(6) 0.0145(6) 0.0125(6) 0.0009(5) 0.0064(5) -0.0053(5)
Zn2 0.0212(6) 0.0209(7) 0.0157(6) 0.0034(5) 0.0053(5) -0.0100(5)
I1 0.0531(6) 0.0421(5) 0.0429(5) 0.0054(4) 0.0125(4) -0.0019(4)
I2 0.0629(6) 0.0587(6) 0.0450(6) 0.0081(5) 0.0121(5) -0.0078(5)

loop_
_atom_type_symbol
_atom_type_description
_atom_type_scat_dispersion_real
_atom_type_scat_dispersion_imag
_atom_type_scat_source
C C 0.0181 0.0091 'International Tables Vol C Tables 4.2.6.8 and 6.1.1.4'
H H 0.0000 0.0000 'International Tables Vol C Tables 4.2.6.8 and 6.1.1.4'
N N 0.0311 0.0180 'International Tables Vol C Tables 4.2.6.8 and 6.1.1.4'
Zn Zn -1.5491 0.6778 'International Tables Vol C Tables 4.2.6.8 and 6.1.1.4'
I I -0.3257 6.8362 'International Tables Vol C Tables 4.2.6.8 and 6.1.1.4'

loop_
_geom_angle_atom_site_label_1
_geom_angle_atom_site_label_2
_geom_angle_atom_site_label_3
_geom_angle
_geom_angle_site_symmetry_1
_geom_angle_site_symmetry_3
_geom_angle_publ_flag
C2 C1 C6 121.7(9) . . ?
C2 C1 N1 118.8(9) . . ?
C6 C1 N1 119.5(9) . . ?
C3 C2 C1 118.6(10) . . ?
C3 C2 C9 121.6(10) . . ?
C1 C2 C9 119.9(9) . . ?
C4 C3 C2 120.8(11) . . ?
C4 C3 H3 119.6 . . ?
C2 C3 H3 119.6 . . ?
C5 C4 C3 119.7(10) . . ?
C5 C4 H4 120.1 . . ?
C3 C4 H4 120.1 . . ?
C4 C5 C6 122.1(11) . . ?
C4 C5 H5 119.0 . . ?
C6 C5 H5 119.0 . . ?
C5 C6 C1 117.2(10) . . ?
C5 C6 C7 122.0(10) . . ?
C1 C6 C7 120.7(9) . . ?
C8 C7 C6 116.6(10) . . ?
C8 C7 H7A 108.1 . . ?
C6 C7 H7A 108.1 . . ?
C8 C7 H7B 108.1 . . ?
C6 C7 H7B 108.1 . . ?
H7A C7 H7B 107.3 . . ?
C7 C8 H8A 109.5 . . ?
C7 C8 H8B 109.5 . . ?
H8A C8 H8B 109.5 . . ?
C7 C8 H8C 109.5 . . ?
H8A C8 H8C 109.5 . . ?
H8B C8 H8C 109.5 . . ?
C2 C9 C10 116.6(10) . . ?
C2 C9 H9A 108.2 . . ?
C10 C9 H9A 108.2 . . ?
C2 C9 H9B 108.2 . . ?
C10 C9 H9B 108.2 . . ?
H9A C9 H9B 107.3 . . ?
C9 C10 H10A 109.5 . . ?
C9 C10 H10B 109.5 . . ?
H10A C10 H10B 109.5 . . ?
C9 C10 H10C 109.5 . . ?
H10A C10 H10C 109.5 . . ?
H10B C10 H10C 109.5 . . ?
N1 C11 N3 128.7(8) . . ?
N1 C11 N2 117.6(8) . . ?
N3 C11 N2 113.7(8) . . ?
N3 C12 N4 127.2(8) . . ?
N3 C12 N5 114.4(8) . . ?
N4 C12 N5 118.4(8) . . ?
C18 C13 C14 121.8(8) . . ?
C18 C13 N4 120.9(9) . . ?
C14 C13 N4 117.1(8) . . ?
C13 C14 C15 118.1(9) . . ?
C13 C14 C19 119.8(8) . . ?
C15 C14 C19 122.1(9) . . ?
C16 C15 C14 120.9(10) . . ?
C16 C15 H15 119.6 . . ?
C14 C15 H15 119.6 . . ?
C15 C16 C17 120.3(9) . . ?
C15 C16 H16 119.9 . . ?
C17 C16 H16 119.9 . . ?
C16 C17 C18 121.6(9) . . ?
C16 C17 H17 119.2 . . ?
C18 C17 H17 119.2 . . ?
C13 C18 C17 117.2(9) . . ?
C13 C18 C21 122.5(8) . . ?
C17 C18 C21 120.3(9) . . ?
C14 C19 C20 116.6(9) . . ?
C14 C19 H19A 108.1 . . ?
C20 C19 H19A 108.1 . . ?
C14 C19 H19B 108.1 . . ?
C20 C19 H19B 108.1 . . ?
H19A C19 H19B 107.3 . . ?
C19 C20 H20A 109.5 . . ?
C19 C20 H20B 109.5 . . ?
H20A C20 H20B 109.5 . . ?
C19 C20 H20C 109.5 . . ?
H20A C20 H20C 109.5 . . ?
H20B C20 H20C 109.5 . . ?
C18 C21 C22 113.4(8) . . ?
C18 C21 H21A 108.9 . . ?
C22 C21 H21A 108.9 . . ?
C18 C21 H21B 108.9 . . ?
C22 C21 H21B 108.9 . . ?
H21A C21 H21B 107.7 . . ?
C21 C22 H22A 109.5 . . ?
C21 C22 H22B 109.5 . . ?
H22A C22 H22B 109.5 . . ?
C21 C22 H22C 109.5 . . ?
H22A C22 H22C 109.5 . . ?
H22B C22 H22C 109.5 . . ?
C28 C23 C24 119.4(12) . . ?
C28 C23 N2 121.3(12) . . ?
C24 C23 N2 119.3(12) . . ?
C23 C24 C25 117.7(14) . . ?
C23 C24 C31 120.5(11) . . ?
C25 C24 C31 116.1(13) . . ?
C26 C25 C24 122.2(15) . . ?
C26 C25 H25 118.9 . . ?
C24 C25 H25 118.9 . . ?
C27 C26 C25 120.3(14) . . ?
C27 C26 H26 119.9 . . ?
C25 C26 H26 119.9 . . ?
C26 C27 C28 121.7(15) . . ?
C26 C27 H27 119.2 . . ?
C28 C27 H27 119.2 . . ?
C23 C28 C27 118.1(14) . . ?
C23 C28 C29 125.1(12) . . ?
C27 C28 C29 116.5(13) . . ?
C30 C29 C28 113.0(14) . . ?
C30 C29 H29A 109.0 . . ?
C28 C29 H29A 109.0 . . ?
C30 C29 H29B 109.0 . . ?
C28 C29 H29B 109.0 . . ?
H29A C29 H29B 107.8 . . ?
C29 C30 H30A 109.5 . . ?
C29 C30 H30B 109.5 . . ?
H30A C30 H30B 109.5 . . ?
C29 C30 H30C 109.5 . . ?
H30A C30 H30C 109.5 . . ?
H30B C30 H30C 109.5 . . ?
C84 C31 C24 87.2(13) . . ?
C84 C31 H31A 114.1 . . ?
C24 C31 H31A 114.1 . . ?
C84 C31 H31B 114.1 . . ?
C24 C31 H31B 114.1 . . ?
H31A C31 H31B 111.3 . . ?
C33 C32 C37 121.7(9) . . ?
C33 C32 N5 119.1(9) . . ?
C37 C32 N5 119.1(9) . . ?
C32 C33 C34 118.0(10) . . ?
C32 C33 C40 121.5(9) . . ?
C34 C33 C40 120.4(10) . . ?
C35 C34 C33 119.9(11) . . ?
C35 C34 H34 120.1 . . ?
C33 C34 H34 120.1 . . ?
C36 C35 C34 121.5(10) . . ?
C36 C35 H35 119.3 . . ?
C34 C35 H35 119.3 . . ?
C35 C36 C37 120.7(11) . . ?
C35 C36 H36 119.6 . . ?
C37 C36 H36 119.6 . . ?
C32 C37 C36 118.1(10) . . ?
C32 C37 C38 121.9(9) . . ?
C36 C37 C38 120.1(10) . . ?
C39 C38 C37 112.7(10) . . ?
C39 C38 H38A 109.0 . . ?
C37 C38 H38A 109.0 . . ?
C39 C38 H38B 109.0 . . ?
C37 C38 H38B 109.0 . . ?
H38A C38 H38B 107.8 . . ?
C38 C39 H39A 109.5 . . ?
C38 C39 H39B 109.5 . . ?
H39A C39 H39B 109.5 . . ?
C38 C39 H39C 109.5 . . ?
H39A C39 H39C 109.5 . . ?
H39B C39 H39C 109.5 . . ?
C41 C40 C33 117.9(9) . . ?
C41 C40 H40A 107.8 . . ?
C33 C40 H40A 107.8 . . ?
C41 C40 H40B 107.8 . . ?
C33 C40 H40B 107.8 . . ?
H40A C40 H40B 107.2 . . ?
C40 C41 H41A 109.5 . . ?
C40 C41 H41B 109.5 . . ?
H41A C41 H41B 109.5 . . ?
C40 C41 H41C 109.5 . . ?
H41A C41 H41C 109.5 . . ?
H41B C41 H41C 109.5 . . ?
N6 C42 N7 127.5(9) . . ?
N6 C42 N10 118.2(8) . . ?
N7 C42 N10 114.3(9) . . ?
N8 C43 N7 127.9(9) . . ?
N8 C43 N9 119.9(8) . . ?
N7 C43 N9 112.3(9) . . ?
C49 C44 C45 121.4(9) . . ?
C49 C44 N8 121.0(9) . . ?
C45 C44 N8 117.4(9) . . ?
C46 C45 C44 118.3(10) . . ?
C46 C45 C52 122.7(10) . . ?
C44 C45 C52 119.0(9) . . ?
C47 C46 C45 120.8(10) . . ?
C47 C46 H46 119.6 . . ?
C45 C46 H46 119.6 . . ?
C48 C47 C46 120.9(10) . . ?
C48 C47 H47 119.6 . . ?
C46 C47 H47 119.6 . . ?
C47 C48 C49 120.9(10) . . ?
C47 C48 H48 119.5 . . ?
C49 C48 H48 119.5 . . ?
C44 C49 C48 117.6(10) . . ?
C44 C49 C50 122.3(9) . . ?
C48 C49 C50 120.1(9) . . ?
C49 C50 C51 113.6(9) . . ?
C49 C50 H50A 108.9 . . ?
C51 C50 H50A 108.9 . . ?
C49 C50 H50B 108.9 . . ?
C51 C50 H50B 108.9 . . ?
H50A C50 H50B 107.7 . . ?
C50 C51 H51A 109.5 . . ?
C50 C51 H51B 109.5 . . ?
H51A C51 H51B 109.5 . . ?
C50 C51 H51C 109.5 . . ?
H51A C51 H51C 109.5 . . ?
H51B C51 H51C 109.5 . . ?
C45 C52 C53 115.8(9) . . ?
C45 C52 H52A 108.3 . . ?
C53 C52 H52A 108.3 . . ?
C45 C52 H52B 108.3 . . ?
C53 C52 H52B 108.3 . . ?
H52A C52 H52B 107.4 . . ?
C52 C53 H53A 109.5 . . ?
C52 C53 H53B 109.5 . . ?
H53A C53 H53B 109.5 . . ?
C52 C53 H53C 109.5 . . ?
H53A C53 H53C 109.5 . . ?
H53B C53 H53C 109.5 . . ?
C55 C54 C59 121.9(9) . . ?
C55 C54 N6 118.3(9) . . ?
C59 C54 N6 119.7(9) . . ?
C56 C55 C54 119.0(9) . . ?
C56 C55 C62 121.4(9) . . ?
C54 C55 C62 119.6(9) . . ?
C55 C56 C57 119.5(10) . . ?
C55 C56 H56 120.2 . . ?
C57 C56 H56 120.2 . . ?
C58 C57 C56 120.5(9) . . ?
C58 C57 H57 119.7 . . ?
C56 C57 H57 119.7 . . ?
C57 C58 C59 122.4(9) . . ?
C57 C58 H58 118.8 . . ?
C59 C58 H58 118.8 . . ?
C58 C59 C54 116.7(9) . . ?
C58 C59 C60 123.0(9) . . ?
C54 C59 C60 120.3(8) . . ?
C59 C60 C61 116.9(9) . . ?
C59 C60 H60A 108.1 . . ?
C61 C60 H60A 108.1 . . ?
C59 C60 H60B 108.1 . . ?
C61 C60 H60B 108.1 . . ?
H60A C60 H60B 107.3 . . ?
C60 C61 H61A 109.5 . . ?
C60 C61 H61B 109.5 . . ?
H61A C61 H61B 109.5 . . ?
C60 C61 H61C 109.5 . . ?
H61A C61 H61C 109.5 . . ?
H61B C61 H61C 109.5 . . ?
C63 C62 C55 116.2(9) . . ?
C63 C62 H62A 108.2 . . ?
C55 C62 H62A 108.2 . . ?
C63 C62 H62B 108.2 . . ?
C55 C62 H62B 108.2 . . ?
H62A C62 H62B 107.4 . . ?
C62 C63 H63A 109.5 . . ?
C62 C63 H63B 109.5 . . ?
H63A C63 H63B 109.5 . . ?
C62 C63 H63C 109.5 . . ?
H63A C63 H63C 109.5 . . ?
H63B C63 H63C 109.5 . . ?
C65 C64 C69 119.8(11) . . ?
C65 C64 N9 121.2(10) . . ?
C69 C64 N9 118.9(10) . . ?
C66 C65 C64 119.6(11) . . ?
C66 C65 C72 118.9(11) . . ?
C64 C65 C72 121.4(11) . . ?
C67 C66 C65 120.9(12) . . ?
C67 C66 H66 119.5 . . ?
C65 C66 H66 119.5 . . ?
C66 C67 C68 120.1(12) . . ?
C66 C67 H67 120.0 . . ?
C68 C67 H67 120.0 . . ?
C67 C68 C69 121.0(12) . . ?
C67 C68 H68 119.5 . . ?
C69 C68 H68 119.5 . . ?
C68 C69 C64 118.5(11) . . ?
C68 C69 C70 119.7(11) . . ?
C64 C69 C70 121.8(11) . . ?
C71 C70 C69 112.4(11) . . ?
C71 C70 H70A 109.1 . . ?
C69 C70 H70A 109.1 . . ?
C71 C70 H70B 109.1 . . ?
C69 C70 H70B 109.1 . . ?
H70A C70 H70B 107.9 . . ?
C70 C71 H71A 109.5 . . ?
C70 C71 H71B 109.5 . . ?
H71A C71 H71B 109.5 . . ?
C70 C71 H71C 109.5 . . ?
H71A C71 H71C 109.5 . . ?
H71B C71 H71C 109.5 . . ?
C73 C72 C65 111.6(9) . . ?
C73 C72 H72A 109.3 . . ?
C65 C72 H72A 109.3 . . ?
C73 C72 H72B 109.3 . . ?
C65 C72 H72B 109.3 . . ?
H72A C72 H72B 108.0 . . ?
C72 C73 H73A 109.5 . . ?
C72 C73 H73B 109.5 . . ?
H73A C73 H73B 109.5 . . ?
C72 C73 H73C 109.5 . . ?
H73A C73 H73C 109.5 . . ?
H73B C73 H73C 109.5 . . ?
C75 C74 C79 121.4(11) . . ?
C75 C74 N10 118.8(11) . . ?
C79 C74 N10 119.7(10) . . ?
C74 C75 C76 117.8(12) . . ?
C74 C75 C82 122.8(11) . . ?
C76 C75 C82 119.2(11) . . ?
C77 C76 C75 121.0(12) . . ?
C77 C76 H76 119.5 . . ?
C75 C76 H76 119.5 . . ?
C76 C77 C78 121.6(12) . . ?
C76 C77 H77 119.2 . . ?
C78 C77 H77 119.2 . . ?
C79 C78 C77 120.4(13) . . ?
C79 C78 H78 119.8 . . ?
C77 C78 H78 119.8 . . ?
C78 C79 C74 117.7(11) . . ?
C78 C79 C80 120.8(12) . . ?
C74 C79 C80 121.5(10) . . ?
C79 C80 C81 112.1(9) . . ?
C79 C80 H80A 109.2 . . ?
C81 C80 H80A 109.2 . . ?
C79 C80 H80B 109.2 . . ?
C81 C80 H80B 109.2 . . ?
H80A C80 H80B 107.9 . . ?
C80 C81 H81A 109.5 . . ?
C80 C81 H81B 109.5 . . ?
H81A C81 H81B 109.5 . . ?
C80 C81 H81C 109.5 . . ?
H81A C81 H81C 109.5 . . ?
H81B C81 H81C 109.5 . . ?
C75 C82 C83 112.1(10) . . ?
C75 C82 H82A 109.2 . . ?
C83 C82 H82A 109.2 . . ?
C75 C82 H82B 109.2 . . ?
C83 C82 H82B 109.2 . . ?
H82A C82 H82B 107.9 . . ?
C82 C83 H83A 109.5 . . ?
C82 C83 H83B 109.5 . . ?
H83A C83 H83B 109.5 . . ?
C82 C83 H83C 109.5 . . ?
H83A C83 H83C 109.5 . . ?
H83B C83 H83C 109.5 . . ?
C31 C84 H84A 109.5 . . ?
C31 C84 H84B 109.5 . . ?
H84A C84 H84B 109.5 . . ?
C31 C84 H84C 109.5 . . ?
H84A C84 H84C 109.5 . . ?
H84B C84 H84C 109.5 . . ?
C11 N1 C1 119.2(8) . . ?
C11 N1 Zn1 117.8(6) . . ?
C1 N1 Zn1 122.9(6) . . ?
C12 N3 C11 124.1(8) . . ?
C12 N4 C13 120.6(8) . . ?
C12 N4 Zn1 117.3(6) . . ?
C13 N4 Zn1 122.1(6) . . ?
C12 N5 C32 124.3(8) . . ?
C12 N5 H5A 117.8 . . ?
C32 N5 H5A 117.8 . . ?
C11 N2 C23 125.8(9) . . ?
C11 N2 H2 117.1 . . ?
C23 N2 H2 117.1 . . ?
C42 N6 C54 119.0(8) . . ?
C42 N6 Zn2 118.1(6) . . ?
C54 N6 Zn2 122.8(6) . . ?
C43 N7 C42 124.1(9) . . ?
C43 N8 C44 119.9(8) . . ?
C43 N8 Zn2 116.6(6) . . ?
C44 N8 Zn2 123.5(7) . . ?
C43 N9 C64 122.6(8) . . ?
C43 N9 H9 118.7 . . ?
C64 N9 H9 118.7 . . ?
C42 N10 C74 125.2(8) . . ?
C42 N10 H10 117.4 . . ?
C74 N10 H10 117.4 . . ?
N4 Zn1 N1 95.7(3) . . ?
N4 Zn1 I1 115.3(2) . . ?
N1 Zn1 I1 119.5(2) . . ?
N4 Zn1 I1 112.2(2) . 2_566 ?
N1 Zn1 I1 110.0(3) . 2_566 ?
I1 Zn1 I1 104.41(5) . 2_566 ?
N8 Zn2 N6 96.0(3) . . ?
N8 Zn2 I2 115.1(3) . . ?
N6 Zn2 I2 119.2(3) . . ?
N8 Zn2 I2 115.4(2) . 2_667 ?
N6 Zn2 I2 107.3(2) . 2_667 ?
I2 Zn2 I2 104.04(5) . 2_667 ?
Zn1 I1 Zn1 75.59(5) . 2_566 ?
Zn2 I2 Zn2 75.96(5) . 2_667 ?

loop_
_geom_bond_atom_site_label_1
_geom_bond_atom_site_label_2
_geom_bond_distance
_geom_bond_site_symmetry_2
_geom_bond_publ_flag
C1 C2 1.403(15) . ?
C1 C6 1.405(15) . ?
C1 N1 1.435(12) . ?
C2 C3 1.400(14) . ?
C2 C9 1.507(16) . ?
C3 C4 1.382(17) . ?
C3 H3 0.9300 . ?
C4 C5 1.381(17) . ?
C4 H4 0.9300 . ?
C5 C6 1.403(15) . ?
C5 H5 0.9300 . ?
C6 C7 1.495(16) . ?
C7 C8 1.487(16) . ?
C7 H7A 0.9700 . ?
C7 H7B 0.9700 . ?
C8 H8A 0.9600 . ?
C8 H8B 0.9600 . ?
C8 H8C 0.9600 . ?
C9 C10 1.530(16) . ?
C9 H9A 0.9700 . ?
C9 H9B 0.9700 . ?
C10 H10A 0.9600 . ?
C10 H10B 0.9600 . ?
C10 H10C 0.9600 . ?
C11 N1 1.326(12) . ?
C11 N3 1.347(12) . ?
C11 N2 1.376(12) . ?
C12 N3 1.343(12) . ?
C12 N4 1.345(12) . ?
C12 N5 1.359(12) . ?
C13 C18 1.399(14) . ?
C13 C14 1.401(14) . ?
C13 N4 1.439(11) . ?
C14 C15 1.408(13) . ?
C14 C19 1.510(14) . ?
C15 C16 1.370(15) . ?
C15 H15 0.9300 . ?
C16 C17 1.373(15) . ?
C16 H16 0.9300 . ?
C17 C18 1.412(13) . ?
C17 H17 0.9300 . ?
C18 C21 1.491(14) . ?
C19 C20 1.523(14) . ?
C19 H19A 0.9700 . ?
C19 H19B 0.9700 . ?
C20 H20A 0.9600 . ?
C20 H20B 0.9600 . ?
C20 H20C 0.9600 . ?
C21 C22 1.551(14) . ?
C21 H21A 0.9700 . ?
C21 H21B 0.9700 . ?
C22 H22A 0.9600 . ?
C22 H22B 0.9600 . ?
C22 H22C 0.9600 . ?
C23 C28 1.37(2) . ?
C23 C24 1.40(2) . ?
C23 N2 1.434(15) . ?
C24 C25 1.400(19) . ?
C24 C31 1.62(2) . ?
C25 C26 1.32(2) . ?
C25 H25 0.9300 . ?
C26 C27 1.30(2) . ?
C26 H26 0.9300 . ?
C27 C28 1.430(19) . ?
C27 H27 0.9300 . ?
C28 C29 1.53(2) . ?
C29 C30 1.42(2) . ?
C29 H29A 0.9700 . ?
C29 H29B 0.9700 . ?
C30 H30A 0.9600 . ?
C30 H30B 0.9600 . ?
C30 H30C 0.9600 . ?
C31 C84 1.465(16) . ?
C31 H31A 0.9700 . ?
C31 H31B 0.9700 . ?
C32 C33 1.395(15) . ?
C32 C37 1.406(16) . ?
C32 N5 1.437(12) . ?
C33 C34 1.413(14) . ?
C33 C40 1.515(16) . ?
C34 C35 1.389(17) . ?
C34 H34 0.9300 . ?
C35 C36 1.354(17) . ?
C35 H35 0.9300 . ?
C36 C37 1.407(15) . ?
C36 H36 0.9300 . ?
C37 C38 1.519(16) . ?
C38 C39 1.485(18) . ?
C38 H38A 0.9700 . ?
C38 H38B 0.9700 . ?
C39 H39A 0.9600 . ?
C39 H39B 0.9600 . ?
C39 H39C 0.9600 . ?
C40 C41 1.495(16) . ?
C40 H40A 0.9700 . ?
C40 H40B 0.9700 . ?
C41 H41A 0.9600 . ?
C41 H41B 0.9600 . ?
C41 H41C 0.9600 . ?
C42 N6 1.340(13) . ?
C42 N7 1.352(12) . ?
C42 N10 1.363(13) . ?
C43 N8 1.333(14) . ?
C43 N7 1.349(12) . ?
C43 N9 1.387(13) . ?
C44 C49 1.404(14) . ?
C44 C45 1.407(15) . ?
C44 N8 1.435(12) . ?
C45 C46 1.395(15) . ?
C45 C52 1.487(15) . ?
C46 C47 1.375(16) . ?
C46 H46 0.9300 . ?
C47 C48 1.370(16) . ?
C47 H47 0.9300 . ?
C48 C49 1.412(14) . ?
C48 H48 0.9300 . ?
C49 C50 1.509(15) . ?
C50 C51 1.537(15) . ?
C50 H50A 0.9700 . ?
C50 H50B 0.9700 . ?
C51 H51A 0.9600 . ?
C51 H51B 0.9600 . ?
C51 H51C 0.9600 . ?
C52 C53 1.538(14) . ?
C52 H52A 0.9700 . ?
C52 H52B 0.9700 . ?
C53 H53A 0.9600 . ?
C53 H53B 0.9600 . ?
C53 H53C 0.9600 . ?
C54 C55 1.404(14) . ?
C54 C59 1.412(14) . ?
C54 N6 1.439(12) . ?
C55 C56 1.393(14) . ?
C55 C62 1.520(14) . ?
C56 C57 1.404(14) . ?
C56 H56 0.9300 . ?
C57 C58 1.364(15) . ?
C57 H57 0.9300 . ?
C58 C59 1.400(14) . ?
C58 H58 0.9300 . ?
C59 C60 1.495(15) . ?
C60 C61 1.523(14) . ?
C60 H60A 0.9700 . ?
C60 H60B 0.9700 . ?
C61 H61A 0.9600 . ?
C61 H61B 0.9600 . ?
C61 H61C 0.9600 . ?
C62 C63 1.484(17) . ?
C62 H62A 0.9700 . ?
C62 H62B 0.9700 . ?
C63 H63A 0.9600 . ?
C63 H63B 0.9600 . ?
C63 H63C 0.9600 . ?
C64 C65 1.390(16) . ?
C64 C69 1.404(17) . ?
C64 N9 1.440(15) . ?
C65 C66 1.378(17) . ?
C65 C72 1.530(16) . ?
C66 C67 1.362(18) . ?
C66 H66 0.9300 . ?
C67 C68 1.372(18) . ?
C67 H67 0.9300 . ?
C68 C69 1.388(18) . ?
C68 H68 0.9300 . ?
C69 C70 1.520(18) . ?
C70 C71 1.505(19) . ?
C70 H70A 0.9700 . ?
C70 H70B 0.9700 . ?
C71 H71A 0.9600 . ?
C71 H71B 0.9600 . ?
C71 H71C 0.9600 . ?
C72 C73 1.506(16) . ?
C72 H72A 0.9700 . ?
C72 H72B 0.9700 . ?
C73 H73A 0.9600 . ?
C73 H73B 0.9600 . ?
C73 H73C 0.9600 . ?
C74 C75 1.406(16) . ?
C74 C79 1.411(18) . ?
C74 N10 1.437(14) . ?
C75 C76 1.411(17) . ?
C75 C82 1.500(19) . ?
C76 C77 1.32(2) . ?
C76 H76 0.9300 . ?
C77 C78 1.409(19) . ?
C77 H77 0.9300 . ?
C78 C79 1.381(17) . ?
C78 H78 0.9300 . ?
C79 C80 1.499(17) . ?
C80 C81 1.532(15) . ?
C80 H80A 0.9700 . ?
C80 H80B 0.9700 . ?
C81 H81A 0.9600 . ?
C81 H81B 0.9600 . ?
C81 H81C 0.9600 . ?
C82 C83 1.530(16) . ?
C82 H82A 0.9700 . ?
C82 H82B 0.9700 . ?
C83 H83A 0.9600 . ?
C83 H83B 0.9600 . ?
C83 H83C 0.9600 . ?
C84 H84A 0.9600 . ?
C84 H84B 0.9600 . ?
C84 H84C 0.9600 . ?
N1 Zn1 1.956(8) . ?
N4 Zn1 1.943(8) . ?
N5 H5A 0.8600 . ?
N2 H2 0.8600 . ?
N6 Zn2 1.953(8) . ?
N8 Zn2 1.947(8) . ?
N9 H9 0.8600 . ?
N10 H10 0.8600 . ?
Zn1 I1 2.5819(15) . ?
Zn1 I1 2.7702(16) 2_566 ?
Zn2 I2 2.6148(18) . ?
Zn2 I2 2.7221(17) 2_667 ?
